data_7121696
loop_
_publ_author_name
'Zhang, Jinyun'
'Liu, Fude'
'Sun, Zhe'
'Li, Chenglong'
'Zhang, Qian'
'Zhang, Chen'
'Liu, Zhiqiang'
'Liu, Xuguang'

_publ_section_title
;
 Synthesis, characterization and properties of aryl-fused bis-BN
 dihydropyrenes.
;
_journal_issue 59
_journal_name_full 'Chemical communications (Cambridge, England)'
_journal_page_first 8178
_journal_page_last 8181
_journal_paper_doi 10.1039/c8cc01748d
_journal_volume 54
_journal_year 2018
_chemical_formula_sum 'C28 H20 B2 N2 O S2'
_chemical_formula_weight 486.20
_space_group_crystal_system monoclinic
_space_group_IT_number 4
_space_group_name_Hall 'P 2yb'
_space_group_name_H-M_alt 'P 1 21 1'
_symmetry_space_group_name_Hall 'P 2yb'
_symmetry_space_group_name_H-M 'P 1 21 1'
_atom_sites_solution_hydrogens mixed
_audit_creation_method SHELXL-2014/7
_audit_update_record
;
2018-05-05 deposited with the CCDC.
2018-05-18 downloaded from the CCDC.
;
_cell_angle_alpha 90
_cell_angle_beta 104.92(3)
_cell_angle_gamma 90
_cell_formula_units_Z 2
_cell_length_a 13.257(4)
_cell_length_b 8.073(2)
_cell_length_c 13.405(3)
_cell_measurement_reflns_used 4286
_cell_measurement_temperature 293(2)
_cell_measurement_theta_max 25.00
_cell_measurement_theta_min 1.92
_cell_volume 1386.3(7)
_computing_structure_refinement 'SHELXL-2014/7 (Sheldrick, 2014)'
_diffrn_ambient_temperature 293(2)
_diffrn_measured_fraction_theta_full 0.993
_diffrn_measured_fraction_theta_max 0.993
_diffrn_measurement_device_type ccd
_diffrn_radiation_type MoK\a
_diffrn_radiation_wavelength 0.71073
_diffrn_reflns_av_R_equivalents 0.0297
_diffrn_reflns_av_unetI/netI 0.0609
_diffrn_reflns_Laue_measured_fraction_full 0.993
_diffrn_reflns_Laue_measured_fraction_max 0.993
_diffrn_reflns_limit_h_max 9
_diffrn_reflns_limit_h_min -15
_diffrn_reflns_limit_k_max 9
_diffrn_reflns_limit_k_min -4
_diffrn_reflns_limit_l_max 15
_diffrn_reflns_limit_l_min -15
_diffrn_reflns_number 4286
_diffrn_reflns_point_group_measured_fraction_full 0.688
_diffrn_reflns_point_group_measured_fraction_max 0.688
_diffrn_reflns_theta_full 25.007
_diffrn_reflns_theta_max 25.007
_diffrn_reflns_theta_min 1.927
_exptl_absorpt_coefficient_mu 0.214
_exptl_absorpt_correction_type multi-scan
_exptl_absorpt_process_details sadabs
_exptl_crystal_colour colorless
_exptl_crystal_density_diffrn 1.165
_exptl_crystal_description block
_exptl_crystal_F_000 504
_exptl_crystal_size_max 0.220
_exptl_crystal_size_mid 0.200
_exptl_crystal_size_min 0.180
_exptl_transmission_factor_max 0.864
_exptl_transmission_factor_min 0.864
_refine_diff_density_max 1.128
_refine_diff_density_min -0.421
_refine_diff_density_rms 0.133
_refine_ls_abs_structure_details
;
 Flack x determined using 429 quotients [(I+)-(I-)]/[(I+)+(I-)]
 (Parsons, Flack and Wagner, Acta Cryst. B69 (2013) 249-259).
;
_refine_ls_abs_structure_Flack 0.05(10)
_refine_ls_extinction_method none
_refine_ls_goodness_of_fit_ref 1.212
_refine_ls_hydrogen_treatment constr
_refine_ls_matrix_type full
_refine_ls_number_parameters 355
_refine_ls_number_reflns 3365
_refine_ls_number_restraints 7
_refine_ls_restrained_S_all 1.217
_refine_ls_R_factor_all 0.1382
_refine_ls_R_factor_gt 0.1045
_refine_ls_shift/su_max 0.002
_refine_ls_shift/su_mean 0.000
_refine_ls_structure_factor_coef Fsqd
_refine_ls_weighting_details 'w=1/[\s^2^(Fo^2^)+(0.2000P)^2^] where P=(Fo^2^+2Fc^2^)/3'
_refine_ls_weighting_scheme calc
_refine_ls_wR_factor_gt 0.2953
_refine_ls_wR_factor_ref 0.3326
_reflns_Friedel_coverage 0.287
_reflns_Friedel_fraction_full 0.333
_reflns_Friedel_fraction_max 0.332
_reflns_number_gt 2316
_reflns_number_total 3365
_reflns_threshold_expression 'I > 2\s(I)'
_cod_data_source_file c8cc01748d2.cif
_cod_data_source_block 8
_cod_depositor_comments 'Adding full bibliography for 7121695--7121697.cif.'
_cod_database_code 7121696
_shelx_shelxl_version_number 2014/7
_shelx_space_group_comment
;
The symmetry employed for this shelxl refinement is uniquely defined
by the following loop, which should always be used as a source of
symmetry information in preference to the above space-group names.
They are only intended as comments.
;
_shelx_estimated_absorpt_t_min 0.954
_shelx_estimated_absorpt_t_max 0.962

loop_
_space_group_symop_operation_xyz
'x, y, z'
'-x, y+1/2, -z'

loop_
_atom_site_label
_atom_site_type_symbol
_atom_site_fract_x
_atom_site_fract_y
_atom_site_fract_z
_atom_site_U_iso_or_equiv
_atom_site_adp_type
_atom_site_occupancy
_atom_site_site_symmetry_order
_atom_site_calc_flag
_atom_site_refinement_flags_posn
_atom_site_refinement_flags_adp
_atom_site_refinement_flags_occupancy
_atom_site_disorder_assembly
_atom_site_disorder_group
O1 O 0.419(2) 0.796(6) 0.364(3) 0.094(14) Uani 0.25 1 d . . P . .
O2 O 0.376(2) 0.954(4) 0.504(3) 0.087(10) Uani 0.25 1 d . U P . .
O3 O 0.4857(17) 0.814(4) 0.6350(16) 0.125(10) Uani 0.5 1 d . . P . .
S1 S 0.2394(2) 0.6783(5) 0.89561(18) 0.0644(9) Uani 1 1 d . . . . .
S2 S 0.0390(2) 0.6688(5) 0.08433(18) 0.0683(9) Uani 1 1 d . . . . .
N2 N 0.1910(7) 0.5258(12) 0.3805(6) 0.052(2) Uani 1 1 d . . . . .
N1 N 0.2438(7) 0.5276(12) 0.6020(6) 0.055(2) Uani 1 1 d . . . . .
C12 C 0.0931(7) 0.6535(16) 0.2159(6) 0.051(3) Uani 1 1 d . . . . .
C8 C 0.0832(7) 0.7734(14) 0.3806(7) 0.045(2) Uani 1 1 d . . . . .
C23 C 0.2079(9) 0.3753(15) 0.2113(7) 0.055(3) Uani 1 1 d . . . . .
C7 C 0.1510(7) 0.6512(14) 0.4353(7) 0.045(2) Uani 1 1 d . . . . .
C11 C 0.0531(8) 0.7689(15) 0.2671(7) 0.050(2) Uani 1 1 d . . . . .
C9 C 0.0449(9) 0.8941(15) 0.4338(8) 0.058(3) Uani 1 1 d . . . . .
H9 H 0.0010 0.9757 0.3974 0.069 Uiso 1 1 calc R U . . .
C6 C 0.1767(7) 0.6526(15) 0.5446(6) 0.045(2) Uani 1 1 d . . . . .
C4 C 0.1605(8) 0.7742(14) 0.7099(7) 0.049(2) Uani 1 1 d . . . . .
C3 C 0.1183(8) 0.8794(17) 0.7746(8) 0.060(3) Uani 1 1 d . . . . .
H3 H 0.0705 0.9637 0.7501 0.072 Uiso 1 1 calc R U . . .
C1 C 0.2285(7) 0.6572(15) 0.7653(6) 0.050(2) Uani 1 1 d . . . . .
C17 C 0.3452(9) 0.3844(16) 0.7732(8) 0.059(3) Uani 1 1 d . . . . .
C5 C 0.1358(7) 0.7748(15) 0.5967(7) 0.048(2) Uani 1 1 d . . . . .
C2 C 0.1548(9) 0.8429(19) 0.8730(9) 0.072(4) Uani 1 1 d . . . . .
H2 H 0.1364 0.9012 0.9255 0.087 Uiso 1 1 calc R U . . .
C24 C 0.1770(13) 0.2141(18) 0.2133(10) 0.083(4) Uani 1 1 d . . . . .
H24 H 0.1314 0.1838 0.2526 0.100 Uiso 1 1 calc R U . . .
C14 C -0.0222(8) 0.8749(18) 0.1993(8) 0.063(3) Uani 1 1 d . . . . .
H14 H -0.0567 0.9620 0.2218 0.075 Uiso 1 1 calc R U . . .
B1 B 0.2728(9) 0.5197(18) 0.7119(9) 0.051(3) Uani 1 1 d . . . . .
C13 C -0.0359(10) 0.833(2) 0.1024(10) 0.081(4) Uani 1 1 d . . . . .
H13 H -0.0820 0.8879 0.0483 0.097 Uiso 1 1 calc R U . . .
C26 C 0.2802(10) 0.137(2) 0.0974(10) 0.078(4) Uani 1 1 d . . . . .
H26 H 0.3082 0.0551 0.0636 0.094 Uiso 1 1 calc R U . . .
C28 C 0.2737(10) 0.413(2) 0.1469(9) 0.079(4) Uani 1 1 d . . . . .
H28 H 0.2967 0.5210 0.1444 0.095 Uiso 1 1 calc R U . . .
B2 B 0.1648(10) 0.5180(18) 0.2708(8) 0.055(3) Uani 1 1 d . . . . .
C25 C 0.2146(13) 0.094(2) 0.1553(11) 0.099(5) Uani 1 1 d . . . . .
H25 H 0.1939 -0.0157 0.1570 0.118 Uiso 1 1 calc R U . . .
C22 C 0.3105(11) 0.2199(19) 0.7725(11) 0.088(5) Uani 1 1 d . . . . .
H22 H 0.2446 0.1930 0.7315 0.105 Uiso 1 1 calc R U . . .
C27 C 0.3048(13) 0.295(2) 0.0884(12) 0.091(5) Uani 1 1 d . . . . .
H27 H 0.3432 0.3256 0.0421 0.109 Uiso 1 1 calc R U . . .
C20 C 0.4738(12) 0.139(2) 0.8931(11) 0.088(5) Uani 1 1 d . . . . .
H20 H 0.5186 0.0590 0.9300 0.106 Uiso 1 1 calc R U . . .
C18 C 0.4439(11) 0.415(2) 0.8371(11) 0.099(5) Uani 1 1 d . . . . .
H18 H 0.4714 0.5216 0.8401 0.119 Uiso 1 1 calc R U . . .
C19 C 0.5021(15) 0.291(3) 0.8964(18) 0.136(8) Uani 1 1 d . . . . .
H19 H 0.5656 0.3197 0.9413 0.163 Uiso 1 1 calc R U . . .
C21 C 0.3716(13) 0.094(2) 0.8317(13) 0.105(5) Uani 1 1 d . . . . .
H21 H 0.3469 -0.0141 0.8310 0.126 Uiso 1 1 calc R U . . .
C10 C 0.0708(9) 0.8954(15) 0.5399(8) 0.056(3) Uani 1 1 d . . . . .
H10 H 0.0443 0.9782 0.5742 0.067 Uiso 1 1 calc R U . . .
C30 C 0.287(2) 0.451(4) 0.442(2) 0.057(7) Uani 0.5 1 d . . P A 1
H30A H 0.3420 0.5316 0.4573 0.069 Uiso 0.5 1 d R U P A 1
H30B H 0.3074 0.3618 0.4039 0.069 Uiso 0.5 1 d R U P A 1
C16 C 0.241(2) 0.383(3) 0.4435(18) 0.050(6) Uani 0.5 1 d . . P A 2
H16A H 0.2798 0.3188 0.4057 0.060 Uiso 0.5 1 d R U P A 2
H16B H 0.1889 0.3134 0.4595 0.060 Uiso 0.5 1 d R U P A 2
C29 C 0.270(2) 0.393(4) 0.5411(17) 0.060(8) Uani 0.5 1 d G . P A 1
H29A H 0.2146 0.3120 0.5276 0.072 Uiso 0.5 1 calc R U P A 1
H29B H 0.3334 0.3394 0.5807 0.072 Uiso 0.5 1 calc R U P A 1
C15 C 0.318(3) 0.447(6) 0.545(3) 0.089(14) Uani 0.5 1 d . . P A 2
H15A H 0.3563 0.3569 0.5850 0.107 Uiso 0.5 1 calc R U P A 2
H15B H 0.3664 0.5277 0.5308 0.107 Uiso 0.5 1 calc R U P A 2

loop_
_atom_site_aniso_label
_atom_site_aniso_U_11
_atom_site_aniso_U_22
_atom_site_aniso_U_33
_atom_site_aniso_U_23
_atom_site_aniso_U_13
_atom_site_aniso_U_12
O1 0.031(13) 0.15(4) 0.09(2) 0.06(3) -0.002(14) -0.02(2)
O2 0.052(14) 0.037(15) 0.18(2) -0.006(16) 0.045(15) -0.021(12)
O3 0.117(15) 0.16(3) 0.112(16) -0.060(18) 0.059(13) -0.065(18)
S1 0.0826(18) 0.068(2) 0.0413(13) -0.0075(17) 0.0135(11) -0.006(2)
S2 0.0928(19) 0.070(2) 0.0386(12) 0.0030(17) 0.0095(12) 0.003(2)
N2 0.063(5) 0.049(5) 0.043(4) 0.003(4) 0.009(4) 0.017(5)
N1 0.074(5) 0.049(6) 0.040(4) -0.008(4) 0.010(4) 0.024(5)
C12 0.059(5) 0.057(7) 0.037(4) 0.004(5) 0.010(4) -0.002(6)
C8 0.043(5) 0.049(6) 0.044(5) 0.010(5) 0.013(4) 0.009(5)
C23 0.069(7) 0.051(7) 0.049(5) 0.001(5) 0.020(5) -0.003(6)
C7 0.051(5) 0.042(6) 0.045(4) -0.002(5) 0.015(4) 0.002(5)
C11 0.053(5) 0.049(6) 0.047(5) 0.006(5) 0.010(4) 0.001(5)
C9 0.074(7) 0.045(6) 0.055(6) 0.010(5) 0.017(5) 0.022(6)
C6 0.047(5) 0.050(7) 0.038(4) -0.002(5) 0.008(4) 0.008(5)
C4 0.059(6) 0.038(6) 0.051(5) 0.000(5) 0.013(5) -0.002(5)
C3 0.063(6) 0.064(8) 0.056(6) -0.009(6) 0.021(5) 0.007(6)
C1 0.060(5) 0.049(7) 0.038(4) -0.002(5) 0.009(4) 0.002(6)
C17 0.074(7) 0.054(7) 0.045(5) 0.011(5) 0.010(5) 0.014(6)
C5 0.049(5) 0.053(6) 0.039(5) -0.005(5) 0.009(4) 0.002(5)
C2 0.079(8) 0.084(11) 0.059(7) -0.023(7) 0.028(6) -0.004(7)
C24 0.121(11) 0.056(9) 0.081(8) -0.007(7) 0.043(8) -0.007(8)
C14 0.060(6) 0.067(8) 0.057(6) 0.007(6) 0.007(5) 0.006(6)
B1 0.047(6) 0.057(8) 0.048(6) 0.009(6) 0.009(5) 0.005(6)
C13 0.084(9) 0.095(12) 0.063(7) 0.026(8) 0.018(6) 0.023(8)
C26 0.082(8) 0.077(12) 0.078(8) -0.026(7) 0.024(7) 0.001(8)
C28 0.102(10) 0.072(9) 0.074(8) -0.020(7) 0.042(7) -0.008(8)
B2 0.067(7) 0.061(8) 0.041(6) -0.002(6) 0.022(5) 0.002(7)
C25 0.131(13) 0.072(10) 0.092(10) -0.018(9) 0.028(10) 0.003(11)
C22 0.075(8) 0.076(11) 0.102(10) 0.029(8) 0.004(7) -0.001(7)
C27 0.107(10) 0.082(12) 0.100(11) -0.034(10) 0.056(9) -0.009(10)
C20 0.096(10) 0.076(12) 0.080(9) 0.023(8) 0.001(7) 0.018(9)
C18 0.103(11) 0.063(9) 0.099(11) 0.023(9) -0.034(8) -0.011(9)
C19 0.097(11) 0.075(13) 0.19(2) 0.024(15) -0.042(12) 0.001(11)
C21 0.119(12) 0.076(11) 0.124(13) 0.036(11) 0.039(10) 0.029(10)
C10 0.072(6) 0.041(6) 0.059(6) -0.003(5) 0.022(5) 0.010(6)
C30 0.067(18) 0.056(19) 0.056(15) -0.010(13) 0.030(13) 0.000(13)
C16 0.072(17) 0.034(14) 0.049(13) 0.007(11) 0.025(12) 0.017(12)
C29 0.075(19) 0.06(2) 0.028(10) -0.012(12) -0.008(12) 0.038(16)
C15 0.07(2) 0.10(3) 0.10(3) -0.05(2) 0.040(19) -0.035(19)

loop_
_atom_type_symbol
_atom_type_description
_atom_type_scat_dispersion_real
_atom_type_scat_dispersion_imag
_atom_type_scat_source
C C 0.0033 0.0016 'International Tables Vol C Tables 4.2.6.8 and 6.1.1.4'
H H 0.0000 0.0000 'International Tables Vol C Tables 4.2.6.8 and 6.1.1.4'
B B 0.0013 0.0007 'International Tables Vol C Tables 4.2.6.8 and 6.1.1.4'
N N 0.0061 0.0033 'International Tables Vol C Tables 4.2.6.8 and 6.1.1.4'
O O 0.0106 0.0060 'International Tables Vol C Tables 4.2.6.8 and 6.1.1.4'
S S 0.1246 0.1234 'International Tables Vol C Tables 4.2.6.8 and 6.1.1.4'

loop_
_geom_angle_atom_site_label_1
_geom_angle_atom_site_label_2
_geom_angle_atom_site_label_3
_geom_angle
C2 S1 C1 91.0(5)
C13 S2 C12 90.8(6)
B2 N2 C7 122.5(9)
B2 N2 C30 120.7(12)
C7 N2 C30 112.9(12)
B2 N2 C16 120.6(12)
C7 N2 C16 115.4(11)
B1 N1 C6 123.5(9)
B1 N1 C29 120.5(12)
C6 N1 C29 115.5(11)
B1 N1 C15 117.3(18)
C6 N1 C15 114.8(19)
C11 C12 B2 122.4(8)
C11 C12 S2 110.9(8)
B2 C12 S2 126.3(8)
C9 C8 C7 119.8(8)
C9 C8 C11 120.9(9)
C7 C8 C11 119.2(9)
C24 C23 C28 116.8(12)
C24 C23 B2 122.2(11)
C28 C23 B2 120.8(11)
C8 C7 C6 119.0(9)
C8 C7 N2 120.1(8)
C6 C7 N2 121.0(9)
C12 C11 C14 112.9(9)
C12 C11 C8 120.5(9)
C14 C11 C8 126.6(10)
C10 C9 C8 120.9(10)
C10 C9 H9 119.6
C8 C9 H9 119.6
C5 C6 C7 120.1(9)
C5 C6 N1 119.8(7)
C7 C6 N1 120.1(9)
C1 C4 C3 112.6(9)
C1 C4 C5 119.9(9)
C3 C4 C5 127.5(10)
C2 C3 C4 112.1(11)
C2 C3 H3 124.0
C4 C3 H3 124.0
C4 C1 B1 121.6(8)
C4 C1 S1 110.5(8)
B1 C1 S1 127.4(8)
C18 C17 C22 115.4(12)
C18 C17 B1 124.0(13)
C22 C17 B1 120.5(11)
C10 C5 C6 119.1(8)
C10 C5 C4 120.7(9)
C6 C5 C4 120.2(9)
C3 C2 S1 113.9(9)
C3 C2 H2 123.0
S1 C2 H2 123.0
C23 C24 C25 119.5(13)
C23 C24 H24 120.2
C25 C24 H24 120.2
C13 C14 C11 111.6(12)
C13 C14 H14 124.2
C11 C14 H14 124.2
N1 B1 C1 114.8(9)
N1 B1 C17 123.2(11)
C1 B1 C17 122.0(9)
C14 C13 S2 113.7(10)
C14 C13 H13 123.1
S2 C13 H13 123.1
C27 C26 C25 120.3(15)
C27 C26 H26 119.8
C25 C26 H26 119.8
C27 C28 C23 122.2(15)
C27 C28 H28 118.9
C23 C28 H28 118.9
N2 B2 C12 115.2(10)
N2 B2 C23 121.8(11)
C12 B2 C23 122.9(9)
C26 C25 C24 120.9(16)
C26 C25 H25 119.6
C24 C25 H25 119.6
C17 C22 C21 122.5(14)
C17 C22 H22 118.7
C21 C22 H22 118.7
C26 C27 C28 119.8(14)
C26 C27 H27 120.1
C28 C27 H27 120.1
C19 C20 C21 119.1(15)
C19 C20 H20 120.4
C21 C20 H20 120.4
C19 C18 C17 121.4(16)
C19 C18 H18 119.3
C17 C18 H18 119.3
C20 C19 C18 124.0(16)
C20 C19 H19 118.0
C18 C19 H19 118.0
C22 C21 C20 117.3(17)
C22 C21 H21 121.3
C20 C21 H21 121.3
C9 C10 C5 121.1(10)
C9 C10 H10 119.5
C5 C10 H10 119.5
C29 C30 N2 109(2)
C29 C30 H30A 107.5
N2 C30 H30A 110.1
C29 C30 H30B 111.8
N2 C30 H30B 109.6
H30A C30 H30B 108.7
N2 C16 C15 110(3)
N2 C16 H16A 110.0
C15 C16 H16A 109.1
N2 C16 H16B 109.8
C15 C16 H16B 110.1
H16A C16 H16B 108.3
N1 C29 C30 113(2)
N1 C29 H29A 109.1
C30 C29 H29A 109.1
N1 C29 H29B 109.1
C30 C29 H29B 109.1
H29A C29 H29B 107.8
N1 C15 C16 103(2)
N1 C15 H15A 111.2
C16 C15 H15A 111.2
N1 C15 H15B 111.2
C16 C15 H15B 111.2
H15A C15 H15B 109.1

loop_
_geom_bond_atom_site_label_1
_geom_bond_atom_site_label_2
_geom_bond_distance
S1 C2 1.715(15)
S1 C1 1.724(8)
S2 C13 1.712(15)
S2 C12 1.729(9)
N2 B2 1.423(13)
N2 C7 1.430(13)
N2 C30 1.46(3)
N2 C16 1.48(2)
N1 B1 1.425(14)
N1 C6 1.432(13)
N1 C29 1.45(3)
N1 C15 1.53(4)
C12 C11 1.344(16)
C12 B2 1.510(18)
C8 C9 1.379(15)
C8 C7 1.406(14)
C8 C11 1.472(13)
C23 C24 1.366(18)
C23 C28 1.409(16)
C23 B2 1.588(17)
C7 C6 1.417(12)
C11 C14 1.445(15)
C9 C10 1.374(14)
C9 H9 0.9300
C6 C5 1.396(14)
C4 C1 1.382(15)
C4 C3 1.427(14)
C4 C5 1.467(13)
C3 C2 1.317(15)
C3 H3 0.9300
C1 B1 1.519(17)
C17 C18 1.389(17)
C17 C22 1.40(2)
C17 B1 1.544(17)
C5 C10 1.391(15)
C2 H2 0.9300
C24 C25 1.41(2)
C24 H24 0.9300
C14 C13 1.309(17)
C14 H14 0.9300
C13 H13 0.9300
C26 C27 1.33(2)
C26 C25 1.35(2)
C26 H26 0.9300
C28 C27 1.360(19)
C28 H28 0.9300
C25 H25 0.9300
C22 C21 1.41(2)
C22 H22 0.9300
C27 H27 0.9300
C20 C19 1.28(3)
C20 C21 1.44(2)
C20 H20 0.9300
C18 C19 1.38(2)
C18 H18 0.9300
C19 H19 0.9300
C21 H21 0.9300
C10 H10 0.9300
C30 C29 1.48(4)
C30 H30A 0.9601
C30 H30B 0.9599
C16 C15 1.56(4)
C16 H16A 0.9601
C16 H16B 0.9600
C29 H29A 0.9700
C29 H29B 0.9700
C15 H15A 0.9700
C15 H15B 0.9700

loop_
_geom_torsion_atom_site_label_1
_geom_torsion_atom_site_label_2
_geom_torsion_atom_site_label_3
_geom_torsion_atom_site_label_4
_geom_torsion
C13 S2 C12 C11 0.5(9)
C13 S2 C12 B2 173.0(10)
C9 C8 C7 C6 1.5(14)
C11 C8 C7 C6 -177.7(9)
C9 C8 C7 N2 180.0(10)
C11 C8 C7 N2 0.8(14)
B2 N2 C7 C8 0.0(15)
C30 N2 C7 C8 157.9(15)
C16 N2 C7 C8 -166.6(15)
B2 N2 C7 C6 178.4(10)
C30 N2 C7 C6 -23.7(18)
C16 N2 C7 C6 11.8(18)
B2 C12 C11 C14 -173.6(10)
S2 C12 C11 C14 -0.8(12)
B2 C12 C11 C8 3.7(16)
S2 C12 C11 C8 176.5(8)
C9 C8 C11 C12 178.2(11)
C7 C8 C11 C12 -2.6(15)
C9 C8 C11 C14 -4.9(17)
C7 C8 C11 C14 174.3(10)
C7 C8 C9 C10 -1.1(16)
C11 C8 C9 C10 178.1(10)
C8 C7 C6 C5 -0.6(13)
N2 C7 C6 C5 -179.1(9)
C8 C7 C6 N1 178.7(9)
N2 C7 C6 N1 0.2(14)
B1 N1 C6 C5 -0.3(16)
C29 N1 C6 C5 171.7(18)
C15 N1 C6 C5 -156.1(15)
B1 N1 C6 C7 -179.6(10)
C29 N1 C6 C7 -8(2)
C15 N1 C6 C7 24.6(19)
C1 C4 C3 C2 0.9(14)
C5 C4 C3 C2 178.0(11)
C3 C4 C1 B1 172.7(10)
C5 C4 C1 B1 -4.7(15)
C3 C4 C1 S1 0.0(12)
C5 C4 C1 S1 -177.3(8)
C2 S1 C1 C4 -0.7(9)
C2 S1 C1 B1 -172.8(10)
C7 C6 C5 C10 -0.7(15)
N1 C6 C5 C10 180.0(10)
C7 C6 C5 C4 178.7(9)
N1 C6 C5 C4 -0.6(14)
C1 C4 C5 C10 -177.5(10)
C3 C4 C5 C10 5.6(17)
C1 C4 C5 C6 3.1(15)
C3 C4 C5 C6 -173.8(10)
C4 C3 C2 S1 -1.5(14)
C1 S1 C2 C3 1.3(11)
C28 C23 C24 C25 2(2)
B2 C23 C24 C25 177.3(12)
C12 C11 C14 C13 0.8(15)
C8 C11 C14 C13 -176.3(12)
C6 N1 B1 C1 -1.1(16)
C29 N1 B1 C1 -172.7(19)
C15 N1 B1 C1 154.2(18)
C6 N1 B1 C17 180.0(10)
C29 N1 B1 C17 8(2)
C15 N1 B1 C17 -25(2)
C4 C1 B1 N1 3.6(15)
S1 C1 B1 N1 175.0(8)
C4 C1 B1 C17 -177.5(10)
S1 C1 B1 C17 -6.1(16)
C18 C17 B1 N1 114.2(15)
C22 C17 B1 N1 -70.4(16)
C18 C17 B1 C1 -64.7(17)
C22 C17 B1 C1 110.8(14)
C11 C14 C13 S2 -0.4(15)
C12 S2 C13 C14 0.0(11)
C24 C23 C28 C27 1(2)
B2 C23 C28 C27 -174.4(13)
C7 N2 B2 C12 0.9(15)
C30 N2 B2 C12 -155.3(17)
C16 N2 B2 C12 166.8(16)
C7 N2 B2 C23 -178.6(10)
C30 N2 B2 C23 25(2)
C16 N2 B2 C23 -13(2)
C11 C12 B2 N2 -2.8(16)
S2 C12 B2 N2 -174.4(8)
C11 C12 B2 C23 176.7(11)
S2 C12 B2 C23 5.0(16)
C24 C23 B2 N2 68.4(17)
C28 C23 B2 N2 -116.8(13)
C24 C23 B2 C12 -111.0(15)
C28 C23 B2 C12 63.7(16)
C27 C26 C25 C24 -5(3)
C23 C24 C25 C26 0(2)
C18 C17 C22 C21 -1(2)
B1 C17 C22 C21 -176.5(13)
C25 C26 C27 C28 8(3)
C23 C28 C27 C26 -6(3)
C22 C17 C18 C19 -1(3)
B1 C17 C18 C19 174.9(18)
C21 C20 C19 C18 -6(4)
C17 C18 C19 C20 4(4)
C17 C22 C21 C20 -1(3)
C19 C20 C21 C22 4(3)
C8 C9 C10 C5 -0.3(17)
C6 C5 C10 C9 1.2(16)
C4 C5 C10 C9 -178.2(10)
B2 N2 C30 C29 -149(2)
C7 N2 C30 C29 53(3)
B2 N2 C16 C15 146.6(18)
C7 N2 C16 C15 -47(3)
B1 N1 C29 C30 -149.6(19)
C6 N1 C29 C30 38(3)
N2 C30 C29 N1 -61(3)
B1 N1 C15 C16 147(2)
C6 N1 C15 C16 -56(3)
N2 C16 C15 N1 66(3)
